data_4509230
loop_
_publ_author_name
'Tong, Xiao-Lan'
'Wang, Duo-Zhi'
'Hu, Tong-Liang'
'Song, Wei-Chao'
'Tao, Ying'
'Bu, Xian-He'

_publ_section_title
;
 Zinc and Cadmium Coordination Polymers with Bis(tetrazole) Ligands
 Bearing Flexible Spacers: Synthesis, Crystal Structures, and Properties
;
_journal_issue 5
_journal_name_full 'Crystal Growth &amp; Design'
_journal_page_first 2280
_journal_paper_doi 10.1021/cg8010629
_journal_volume 9
_journal_year 2009
_chemical_formula_sum 'C6 H20 Cl0 N8 O6 Zn'
_chemical_formula_weight 365.67
_chemical_name_systematic
; 
 ? 
;
_space_group_IT_number 46
_symmetry_cell_setting orthorhombic
_symmetry_space_group_name_Hall 'I 2 -2a'
_symmetry_space_group_name_H-M 'I m a 2'
_atom_sites_solution_hydrogens geom
_atom_sites_solution_primary direct
_atom_sites_solution_secondary difmap
_audit_creation_method SHELXL-97
_cell_angle_alpha 90.00
_cell_angle_beta 90.00
_cell_angle_gamma 90.00
_cell_formula_units_Z 4
_cell_length_a 20.501(4)
_cell_length_b 9.790(2)
_cell_length_c 7.8907(16)
_cell_measurement_reflns_used 2271
_cell_measurement_temperature 113.1500
_cell_measurement_theta_max 27.7257
_cell_measurement_theta_min 1.9866
_cell_volume 1583.7(6)
_computing_structure_refinement 'SHELXL-97 (Sheldrick, 1997)'
_computing_structure_solution 'SHELXS-97 (Sheldrick, 1990)'
_diffrn_ambient_temperature 113.1500
_diffrn_detector_area_resol_mean none
_diffrn_measured_fraction_theta_full 0.995
_diffrn_measured_fraction_theta_max 0.995
_diffrn_measurement_device_type 'APEX II CCD area detector'
_diffrn_measurement_method dtprofit.ref
_diffrn_radiation_monochromator graphite
_diffrn_radiation_source 'fine-focus sealed tube'
_diffrn_radiation_type MoK\a
_diffrn_radiation_wavelength 0.71073
_diffrn_reflns_av_R_equivalents 0.0271
_diffrn_reflns_av_sigmaI/netI 0.0191
_diffrn_reflns_limit_h_max 24
_diffrn_reflns_limit_h_min -24
_diffrn_reflns_limit_k_max 11
_diffrn_reflns_limit_k_min -11
_diffrn_reflns_limit_l_max 9
_diffrn_reflns_limit_l_min -9
_diffrn_reflns_number 5720
_diffrn_reflns_theta_full 24.99
_diffrn_reflns_theta_max 24.99
_diffrn_reflns_theta_min 1.99
_diffrn_standards_decay_% none
_diffrn_standards_interval_count none
_diffrn_standards_number none
_exptl_absorpt_coefficient_mu 1.589
_exptl_absorpt_correction_T_max 1.0000
_exptl_absorpt_correction_T_min 0.8770
_exptl_absorpt_correction_type multi-scan
_exptl_absorpt_process_details none
_exptl_crystal_colour colorless
_exptl_crystal_density_diffrn 1.534
_exptl_crystal_density_method 'not measured'
_exptl_crystal_description block
_exptl_crystal_F_000 760
_exptl_crystal_size_max 0.12
_exptl_crystal_size_mid 0.10
_exptl_crystal_size_min 0.06
_refine_diff_density_max 0.456
_refine_diff_density_min -0.562
_refine_diff_density_rms 0.072
_refine_ls_abs_structure_details 'Flack H D (1983), Acta Cryst. A39, 876-881'
_refine_ls_abs_structure_Flack 0.57(5)
_refine_ls_extinction_coef none
_refine_ls_extinction_method none
_refine_ls_goodness_of_fit_ref 0.904
_refine_ls_hydrogen_treatment mixed
_refine_ls_matrix_type full
_refine_ls_number_parameters 134
_refine_ls_number_reflns 1365
_refine_ls_number_restraints 55
_refine_ls_restrained_S_all 0.970
_refine_ls_R_factor_all 0.0315
_refine_ls_R_factor_gt 0.0297
_refine_ls_shift/su_max 2.812
_refine_ls_shift/su_mean 0.466
_refine_ls_structure_factor_coef Fsqd
_refine_ls_weighting_details 'calc w=1/[\s^2^(Fo^2^)+(0.0422P)^2^+8.0834P] where P=(Fo^2^+2Fc^2^)/3'
_refine_ls_weighting_scheme calc
_refine_ls_wR_factor_gt 0.0734
_refine_ls_wR_factor_ref 0.0757
_reflns_number_gt 1304
_reflns_number_total 1365
_reflns_threshold_expression >2sigma(I)
_cod_data_source_file cg8010629sup1.cif
_cod_data_source_block 6
_cod_depositor_comments
;
The following automatic conversions were performed:

'_symmetry_cell_setting' value 'Orthorhombic' changed to
'orthorhombic' according to
/home/saulius/struct/CIF-dictionaries/cif_core.dic dictionary named
'cif_core.dic' version 2.4.2 from
2011-04-26.

'_exptl_absorpt_correction_type' value 'Multi-scan'
changed to 'multi-scan' according to
/home/saulius/struct/CIF-dictionaries/cif_core.dic dictionary named
'cif_core.dic' version 2.4.2 from 2011-04-26.

Automatic conversion script
Id: cif_fix_values 1891 2012-01-12 08:04:46Z andrius 
;
_cod_original_cell_volume 1583.8(6)
_cod_original_sg_symbol_H-M Ima2
_cod_database_code 4509230

loop_
_symmetry_equiv_pos_as_xyz
'x, y, z'
'-x, -y, z'
'x+1/2, -y, z'
'-x+1/2, y, z'
'x+1/2, y+1/2, z+1/2'
'-x+1/2, -y+1/2, z+1/2'
'x+1, -y+1/2, z+1/2'
'-x+1, y+1/2, z+1/2'

loop_
_atom_site_label
_atom_site_type_symbol
_atom_site_fract_x
_atom_site_fract_y
_atom_site_fract_z
_atom_site_U_iso_or_equiv
_atom_site_adp_type
_atom_site_occupancy
_atom_site_symmetry_multiplicity
_atom_site_calc_flag
_atom_site_refinement_flags
Zn1 Zn 0.2500 0.40947(5) 0.1192(6) 0.01300(18) Uani 1 2 d S
N1 N 0.1698(7) 0.2903(16) 0.1168(13) 0.0148(7) Uani 0.50 1 d PGD
N2 N 0.1692(7) 0.1571(15) 0.1606(19) 0.0200(12) Uani 0.50 1 d PGD
N3 N 0.1068(8) 0.1135(14) 0.157(2) 0.0239(15) Uani 0.50 1 d PGD
N4 N 0.0689(8) 0.2197(17) 0.1110(18) 0.0233(8) Uani 0.50 1 d PGD
C1 C 0.1078(8) 0.3290(15) 0.0862(7) 0.0120(13) Uani 0.50 1 d PGD
C2 C 0.0861(7) 0.4676(18) 0.0319(16) 0.0291(12) Uani 0.50 1 d PD
H2C H 0.1057 0.4860 -0.0762 0.035 Uiso 0.50 1 d PR
H2D H 0.1037 0.5315 0.1121 0.035 Uiso 0.50 1 d PR
C3 C 0.0124(7) 0.492(3) 0.028(3) 0.035(3) Uani 0.50 1 d PDU
H3A H -0.0076 0.4152 -0.0263 0.041 Uiso 0.50 1 d PR
H3B H 0.0028 0.5727 -0.0366 0.041 Uiso 0.50 1 d PR
C4 C -0.0145(6) 0.506(3) 0.208(3) 0.029(3) Uani 0.50 1 d PDU
H4A H 0.0074 0.5815 0.2615 0.035 Uiso 0.50 1 d PR
H4B H -0.0040 0.4252 0.2707 0.035 Uiso 0.50 1 d PR
C5 C -0.0886(7) 0.5309(17) 0.2128(15) 0.0291(12) Uani 0.50 1 d PD
H5A H -0.1023 0.5171 0.3279 0.035 Uiso 0.50 1 d PR
H5B H -0.1100 0.4635 0.1443 0.035 Uiso 0.50 1 d PR
C6 C -0.1070(8) 0.6711(15) 0.1556(6) 0.0120(13) Uani 0.50 1 d PGD
N5 N -0.1684(7) 0.7077(16) 0.1253(13) 0.0148(7) Uani 0.50 1 d PGD
N6 N -0.1684(7) 0.8380(15) 0.0775(19) 0.0200(12) Uani 0.50 1 d PGD
N7 N -0.1070(8) 0.8819(14) 0.078(2) 0.0239(15) Uani 0.50 1 d PGD
N8 N -0.0691(8) 0.7788(17) 0.1264(17) 0.0233(8) Uani 0.50 1 d PGD
O1 O 0.2500 0.5329(17) 0.3285(17) 0.087(3) Uani 1 2 d SDU
H1A H 0.2500 0.474(12) 0.409(14) 0.130 Uiso 1 2 d SD
H1B H 0.207(6) 0.574(11) 0.326(18) 0.130 Uiso 0.50 1 d PD
O2 O 0.2500 0.5285(6) -0.0898(8) 0.0062(10) Uani 1 2 d SDU
H2A H 0.282(2) 0.590(7) -0.095(7) 0.009 Uiso 0.50 1 d PD
H2B H 0.2500 0.485(6) -0.184(5) 0.009 Uiso 1 2 d SD
O1W O 0.34968(13) 0.7491(9) 0.8719(19) 0.0478(9) Uani 1 1 d D
H1WA H 0.378(2) 0.785(8) 0.937(6) 0.072 Uiso 1 1 d D
H1WB H 0.366(3) 0.732(8) 0.775(4) 0.072 Uiso 1 1 d D
O2W O 0.43329(12) 0.8414(3) 0.117(2) 0.0535(10) Uani 1 1 d D
H2WA H 0.429(2) 0.924(3) 0.088(9) 0.080 Uiso 1 1 d D
H2WB H 0.4723(12) 0.821(5) 0.142(11) 0.080 Uiso 1 1 d D

loop_
_atom_site_aniso_label
_atom_site_aniso_U_11
_atom_site_aniso_U_22
_atom_site_aniso_U_33
_atom_site_aniso_U_23
_atom_site_aniso_U_13
_atom_site_aniso_U_12
Zn1 0.0086(2) 0.0102(3) 0.0201(3) -0.0002(6) 0.000 0.000
N1 0.0115(14) 0.0100(13) 0.0230(15) 0.004(7) 0.009(6) 0.0008(10)
N2 0.0150(16) 0.0126(18) 0.032(4) 0.0062(14) -0.0003(12) 0.0006(13)
N3 0.0146(15) 0.0119(17) 0.045(5) 0.0025(16) -0.0063(15) -0.0015(13)
N4 0.0153(14) 0.0117(14) 0.043(2) 0.006(5) -0.018(5) -0.0011(11)
C1 0.0122(16) 0.0114(17) 0.012(4) -0.0014(13) -0.0010(13) 0.0004(13)
C2 0.013(2) 0.014(2) 0.061(3) 0.008(2) 0.000(2) -0.0002(18)
C3 0.023(7) 0.021(6) 0.060(5) 0.008(5) 0.001(5) 0.003(6)
C4 0.020(6) 0.014(5) 0.055(4) 0.006(4) -0.011(4) 0.001(6)
C5 0.013(2) 0.014(2) 0.061(3) 0.008(2) 0.000(2) -0.0002(18)
C6 0.0122(16) 0.0114(17) 0.012(4) -0.0014(13) -0.0010(13) 0.0004(13)
N5 0.0115(14) 0.0100(13) 0.0230(15) 0.004(7) 0.009(6) 0.0008(10)
N6 0.0150(16) 0.0126(18) 0.032(4) 0.0062(14) -0.0003(12) 0.0006(13)
N7 0.0146(15) 0.0119(17) 0.045(5) 0.0025(16) -0.0063(15) -0.0015(13)
N8 0.0153(14) 0.0117(14) 0.043(2) 0.006(5) -0.018(5) -0.0011(11)
O1 0.087(4) 0.087(4) 0.087(4) 0.0000(12) 0.000 0.000
O2 0.0072(13) 0.0045(13) 0.0070(13) 0.0004(9) 0.000 0.000
O1W 0.0178(13) 0.0243(14) 0.101(3) 0.0198(18) -0.012(5) 0.002(4)
O2W 0.0140(12) 0.0113(13) 0.135(3) 0.012(6) -0.003(5) 0.0018(10)

loop_
_atom_type_symbol
_atom_type_description
_atom_type_scat_dispersion_real
_atom_type_scat_dispersion_imag
_atom_type_scat_source
C C 0.0033 0.0016 'International Tables Vol C Tables 4.2.6.8 and 6.1.1.4'
H H 0.0000 0.0000 'International Tables Vol C Tables 4.2.6.8 and 6.1.1.4'
N N 0.0061 0.0033 'International Tables Vol C Tables 4.2.6.8 and 6.1.1.4'
O O 0.0106 0.0060 'International Tables Vol C Tables 4.2.6.8 and 6.1.1.4'
Zn Zn 0.2839 1.4301 'International Tables Vol C Tables 4.2.6.8 and 6.1.1.4'
Cl Cl 0.1484 0.1585 'International Tables Vol C Tables 4.2.6.8 and 6.1.1.4'

loop_
_geom_angle_atom_site_label_1
_geom_angle_atom_site_label_2
_geom_angle_atom_site_label_3
_geom_angle
_geom_angle_site_symmetry_1
_geom_angle_site_symmetry_3
N1 Zn1 N1 109.3(9) . 4
N1 Zn1 O1 110.4(4) . .
N1 Zn1 O1 110.4(4) 4 .
N1 Zn1 O2 109.1(4) . .
N1 Zn1 O2 109.1(4) 4 .
O1 Zn1 O2 108.6(3) . .
N1 Zn1 N5 110(3) . 3_565
N1 Zn1 N5 2(2) 4 3_565
O1 Zn1 N5 108(2) . 3_565
O2 Zn1 N5 110(3) . 3_565
N1 Zn1 N5 2.1(18) . 2_565
N1 Zn1 N5 110.2(19) 4 2_565
O1 Zn1 N5 108.3(16) . 2_565
O2 Zn1 N5 110(2) . 2_565
N5 Zn1 N5 111(4) 3_565 2_565
N5 N1 N6 118(10) 2_565 2_565
N5 N1 N2 92(10) 2_565 .
N6 N1 N2 29(4) 2_565 .
N5 N1 C1 74(10) 2_565 .
N6 N1 C1 102(3) 2_565 .
N2 N1 C1 108.0 . .
N5 N1 C6 51(10) 2_565 2_565
N6 N1 C6 107(4) 2_565 2_565
N2 N1 C6 101.6(11) . 2_565
C1 N1 C6 23.2(4) . 2_565
N5 N1 Zn1 98(10) 2_565 .
N6 N1 Zn1 126(4) 2_565 .
N2 N1 Zn1 124.4(9) . .
C1 N1 Zn1 127.4(9) . .
C6 N1 Zn1 127.0(13) 2_565 .
N6 N2 N3 89(7) 2_565 .
N6 N2 N1 71(6) 2_565 .
N3 N2 N1 108.0 . .
N6 N2 N5 74(7) 2_565 2_565
N3 N2 N5 107(3) . 2_565
N1 N2 N5 3(3) . 2_565
N6 N2 N7 64(6) 2_565 2_565
N3 N2 N7 25(3) . 2_565
N1 N2 N7 98(3) . 2_565
N5 N2 N7 99(4) 2_565 2_565
N7 N3 N8 76(6) 2_565 2_565
N7 N3 N2 90(7) 2_565 .
N8 N3 N2 108(3) 2_565 .
N7 N3 N4 71(6) 2_565 .
N8 N3 N4 5(2) 2_565 .
N2 N3 N4 108.0 . .
N7 N3 N6 63(6) 2_565 2_565
N8 N3 N6 99(5) 2_565 2_565
N2 N3 N6 26(3) . 2_565
N4 N3 N6 97(3) . 2_565
N8 N4 C6 68(10) 2_565 2_565
N8 N4 C1 92(10) 2_565 .
C6 N4 C1 23.2(4) 2_565 .
N8 N4 N3 79(10) 2_565 .
C6 N4 N3 101.7(12) 2_565 .
C1 N4 N3 108.0 . .
N8 N4 N7 106(10) 2_565 2_565
C6 N4 N7 108(4) 2_565 2_565
C1 N4 N7 103(4) . 2_565
N3 N4 N7 27(3) . 2_565
C6 C1 N5 78(4) 2_565 2_565
C6 C1 N4 81(3) 2_565 .
N5 C1 N4 108(3) 2_565 .
C6 C1 N1 81(3) 2_565 .
N5 C1 N1 3(3) 2_565 .
N4 C1 N1 108.0 . .
C6 C1 C2 106(3) 2_565 .
N5 C1 C2 126(4) 2_565 .
N4 C1 C2 126.0(13) . .
N1 C1 C2 126.0(13) . .
C6 C1 N8 75(3) 2_565 2_565
N5 C1 N8 106(5) 2_565 2_565
N4 C1 N8 5(2) . 2_565
N1 C1 N8 107(3) . 2_565
C2 C1 N8 127(3) . 2_565
C6 C1 C5 55(2) 2_565 2_565
N5 C1 C5 107(3) 2_565 2_565
N4 C1 C5 114.0(11) . 2_565
N1 C1 C5 109.4(10) . 2_565
C2 C1 C5 51.8(6) . 2_565
N8 C1 C5 110(2) 2_565 2_565
C5 C2 C1 73.2(11) 2_565 .
C5 C2 C3 92.9(15) 2_565 .
C1 C2 C3 116.2(16) . .
C5 C2 C6 55.5(7) 2_565 2_565
C1 C2 C6 17.7(6) . 2_565
C3 C2 C6 112.3(14) . 2_565
C5 C2 C4 48.9(8) 2_565 2_565
C1 C2 C4 97.6(11) . 2_565
C3 C2 C4 44.0(7) . 2_565
C6 C2 C4 83.8(9) 2_565 2_565
C5 C2 C3 92.6(13) 2_565 2_565
C1 C2 C3 118.0(15) . 2_565
C3 C2 C3 2.0(19) . 2_565
C6 C2 C3 113.7(12) 2_565 2_565
C4 C2 C3 43.8(6) 2_565 2_565
C5 C2 H2C 150.7 2_565 .
C1 C2 H2C 107.5 . .
C3 C2 H2C 111.6 . .
C6 C2 H2C 123.1 2_565 .
C4 C2 H2C 152.1 2_565 .
C3 C2 H2C 111.3 2_565 .
C5 C2 H2D 47.3 2_565 .
C1 C2 H2D 107.0 . .
C3 C2 H2D 106.2 . .
C6 C2 H2D 92.7 2_565 .
C4 C2 H2D 74.9 2_565 .
C3 C2 H2D 104.6 2_565 .
H2C C2 H2D 107.9 . .
C3 C3 C4 91.5(11) 2_565 2_565
C3 C3 C4 68.2(4) 2_565 .
C4 C3 C4 23.4(11) 2_565 .
C3 C3 C2 172(7) 2_565 .
C4 C3 C2 87.3(14) 2_565 .
C4 C3 C2 110.7(12) . .
C3 C3 C2 6(6) 2_565 2_565
C4 C3 C2 90.8(14) 2_565 2_565
C4 C3 C2 67.5(8) . 2_565
C2 C3 C2 177(2) . 2_565
C3 C3 H3A 79.6 2_565 .
C4 C3 H3A 118.0 2_565 .
C4 C3 H3A 109.6 . .
C2 C3 H3A 107.7 . .
C2 C3 H3A 74.9 2_565 .
C3 C3 H3B 64.5 2_565 .
C4 C3 H3B 122.1 2_565 .
C4 C3 H3B 110.4 . .
C2 C3 H3B 109.8 . .
C2 C3 H3B 69.6 2_565 .
H3A C3 H3B 108.5 . .
C4 C4 C3 88.4(10) 2_565 2_565
C4 C4 C3 68.2(3) 2_565 .
C3 C4 C3 20.3(12) 2_565 .
C4 C4 C5 177(5) 2_565 .
C3 C4 C5 93.1(14) 2_565 .
C3 C4 C5 113.1(11) . .
C4 C4 C2 137.0(8) 2_565 2_565
C3 C4 C2 48.6(8) 2_565 2_565
C3 C4 C2 68.8(9) . 2_565
C5 C4 C2 44.4(7) . 2_565
C4 C4 H4A 72.5 2_565 .
C3 C4 H4A 114.7 2_565 .
C3 C4 H4A 108.0 . .
C5 C4 H4A 109.3 . .
C2 C4 H4A 122.7 2_565 .
C4 C4 H4B 67.2 2_565 .
C3 C4 H4B 121.1 2_565 .
C3 C4 H4B 108.9 . .
C5 C4 H4B 109.8 . .
C2 C4 H4B 128.1 2_565 .
H4A C4 H4B 107.6 . .
C2 C5 C6 72.4(12) 2_565 .
C2 C5 C4 86.7(14) 2_565 .
C6 C5 C4 112.7(15) . .
C2 C5 C1 55.0(15) 2_565 2_565
C6 C5 C1 17.4(16) . 2_565
C4 C5 C1 109(2) . 2_565
C2 C5 H5A 163.0 2_565 .
C6 C5 H5A 110.0 . .
C4 C5 H5A 106.9 . .
C1 C5 H5A 126.0 2_565 .
C2 C5 H5B 57.3 2_565 .
C6 C5 H5B 110.2 . .
C4 C5 H5B 109.3 . .
C1 C5 H5B 96.6 2_565 .
H5A C5 H5B 107.5 . .
C1 C6 N4 76(8) 2_565 2_565
C1 C6 N8 81(8) 2_565 .
N4 C6 N8 5(2) 2_565 .
C1 C6 N5 78(7) 2_565 .
N4 C6 N5 107(3) 2_565 .
N8 C6 N5 108.0 . .
C1 C6 C5 108(7) 2_565 .
N4 C6 C5 131(3) 2_565 .
N8 C6 C5 129.2(13) . .
N5 C6 C5 122.8(13) . .
C1 C6 N1 76(7) 2_565 2_565
N4 C6 N1 105(3) 2_565 2_565
N8 C6 N1 106.9(12) . 2_565
N5 C6 N1 2.5(5) . 2_565
C5 C6 N1 123.8(16) . 2_565
C1 C6 C2 56(7) 2_565 2_565
N4 C6 C2 109(2) 2_565 2_565
N8 C6 C2 112.4(11) . 2_565
N5 C6 C2 110.2(10) . 2_565
C5 C6 C2 52.1(6) . 2_565
N1 C6 C2 108.8(9) 2_565 2_565
N1 N5 C1 103(10) 2_565 2_565
N1 N5 C6 126(10) 2_565 .
C1 N5 C6 24(2) 2_565 .
N1 N5 N6 60(10) 2_565 .
C1 N5 N6 101(3) 2_565 .
C6 N5 N6 108.0 . .
N1 N5 N2 85(10) 2_565 2_565
C1 N5 N2 109(6) 2_565 2_565
C6 N5 N2 104(3) . 2_565
N6 N5 N2 28(3) . 2_565
N1 N5 Zn1 79(10) 2_565 2_565
C1 N5 Zn1 128(3) 2_565 2_565
C6 N5 Zn1 129.2(9) . 2_565
N6 N5 Zn1 122.4(9) . 2_565
N2 N5 Zn1 123(4) 2_565 2_565
N2 N6 N1 80(6) 2_565 2_565
N2 N6 N5 78(6) 2_565 .
N1 N6 N5 2.9(7) 2_565 .
N2 N6 N7 90(7) 2_565 .
N1 N6 N7 109.5(13) 2_565 .
N5 N6 N7 108.0 . .
N2 N6 N3 65(6) 2_565 2_565
N1 N6 N3 103(2) 2_565 2_565
N5 N6 N3 101(3) . 2_565
N7 N6 N3 25(2) . 2_565
N3 N7 N8 76(6) 2_565 .
N3 N7 N6 92(7) 2_565 .
N8 N7 N6 108.0 . .
N3 N7 N4 81(6) 2_565 2_565
N8 N7 N4 5(2) . 2_565
N6 N7 N4 109(4) . 2_565
N3 N7 N2 66(6) 2_565 2_565
N8 N7 N2 100(3) . 2_565
N6 N7 N2 26(3) . 2_565
N4 N7 N2 104(5) 2_565 2_565
N4 N8 N3 96(10) 2_565 2_565
N4 N8 C6 107(10) 2_565 .
N3 N8 C6 105(3) 2_565 .
N4 N8 N7 69(10) 2_565 .
N3 N8 N7 27(3) 2_565 .
C6 N8 N7 108.0 . .
N4 N8 C1 83(10) 2_565 2_565
N3 N8 C1 109(5) 2_565 2_565
C6 N8 C1 23(2) . 2_565
N7 N8 C1 100(3) . 2_565
Zn1 O1 H1A 101(10) . .
Zn1 O1 H1B 103(9) . .
H1A O1 H1B 107(5) . .
Zn1 O2 H2A 115(5) . .
Zn1 O2 H2B 115(5) . .
H2A O2 H2B 107(2) . .
H1WA O1W H1WB 111(2) . .
H2WA O2W H2WB 112(2) . .

loop_
_geom_bond_atom_site_label_1
_geom_bond_atom_site_label_2
_geom_bond_distance
_geom_bond_site_symmetry_2
Zn1 N1 2.016(14) .
Zn1 N1 2.016(14) 4
Zn1 O1 2.046(15) .
Zn1 O2 2.019(6) .
Zn1 N5 2.03(10) 3_565
Zn1 N5 2.03(8) 2_565
N1 N5 0.08(6) 2_565
N1 N6 1.29(8) 2_565
N1 N2 1.349(10) .
N1 C1 1.349(10) .
N1 C6 1.38(3) 2_565
N2 N6 0.66(8) 2_565
N2 N3 1.349(10) .
N2 N5 1.35(7) 2_565
N2 N7 1.48(7) 2_565
N3 N7 0.62(6) 2_565
N3 N8 1.33(6) 2_565
N3 N4 1.349(10) .
N3 N6 1.49(8) 2_565
N4 N8 0.12(5) 2_565
N4 C6 1.37(3) 2_565
N4 C1 1.349(10) .
N4 N7 1.29(7) 2_565
C1 C6 0.547(6) 2_565
C1 N5 1.33(8) 2_565
C1 C2 1.491(9) .
C1 N8 1.36(8) 2_565
C1 C5 1.74(2) 2_565
C2 C5 1.429(9) 2_565
C2 C3 1.531(9) .
C2 C6 1.73(2) 2_565
C2 C4 2.04(3) 2_565
C2 C3 2.06(3) 2_565
C2 H2C 0.9599 .
C2 H2D 0.9601 .
C3 C3 0.53(3) 2_565
C3 C4 1.418(8) 2_565
C3 C4 1.526(8) .
C3 C2 2.06(3) 2_565
C3 H3A 0.9600 .
C3 H3B 0.9601 .
C4 C4 0.61(3) 2_565
C4 C3 1.418(8) 2_565
C4 C5 1.538(9) .
C4 C2 2.04(3) 2_565
C4 H4A 0.9599 .
C4 H4B 0.9599 .
C5 C2 1.429(9) 2_565
C5 C6 1.493(9) .
C5 C1 1.74(6) 2_565
C5 H5A 0.9600 .
C5 H5B 0.9601 .
C6 C1 0.55(5) 2_565
C6 N4 1.37(8) 2_565
C6 N8 1.330(10) .
C6 N5 1.330(10) .
C6 N1 1.38(3) 2_565
C6 C2 1.73(2) 2_565
N5 N1 0.075(17) 2_565
N5 C1 1.33(6) 2_565
N5 N6 1.330(10) .
N5 N2 1.35(7) 2_565
N5 Zn1 2.029(14) 2_565
N6 N2 0.66(7) 2_565
N6 N1 1.29(3) 2_565
N6 N7 1.330(10) .
N6 N3 1.49(7) 2_565
N7 N3 0.62(6) 2_565
N7 N8 1.330(10) .
N7 N4 1.29(6) 2_565
N7 N2 1.48(8) 2_565
N8 N4 0.12(5) 2_565
N8 N3 1.33(7) 2_565
N8 C1 1.36(8) 2_565
O1 H1A 0.857(13) .
O1 H1B 0.96(8) .
O2 H2A 0.89(2) .
O2 H2B 0.860(12) .
O1W H1WA 0.855(13) .
O1W H1WB 0.852(13) .
O2W H2WA 0.842(12) .
O2W H2WB 0.847(12) .
